data_7009535
loop_
_publ_author_name
'Su, Cheng-Yong'
'Liao, Sen'
'Zhu, Hai-Liang'
'Kang, Bei-Sheng'
'Chen, Xiao-Ming'
'Liu, Han-Qin'

_publ_section_title
;
 Silver(I) complexes with quinoline based linear multidentate ligands:
 self-assembly of sulfur-bridged tetrametallotricyclic
 boxes&#x200A;&#x2020;
;
_journal_issue 13
_journal_name_full 'Journal of the Chemical Society, Dalton Transactions'
_journal_page_first 1985
_journal_paper_doi 10.1039/b001723j
_journal_year 2000
_chemical_formula_sum 'C46 H46 Ag4 N8 O16 S4'
_chemical_formula_weight 1526.63
_chemical_name_systematic
; 
 ? 
;
_space_group_IT_number 60
_symmetry_cell_setting orthorhombic
_symmetry_space_group_name_Hall '-P 2n 2ab'
_symmetry_space_group_name_H-M 'P b c n'
_atom_sites_solution_hydrogens geom
_atom_sites_solution_primary direct
_atom_sites_solution_secondary difmap
_audit_creation_method SHELXL-97
_cell_angle_alpha 90.00
_cell_angle_beta 90.00
_cell_angle_gamma 90.00
_cell_formula_units_Z 4
_cell_length_a 17.211(3)
_cell_length_b 14.572(3)
_cell_length_c 21.810(4)
_cell_measurement_reflns_used CCD
_cell_measurement_temperature 293(2)
_cell_volume 5469.9(18)
_computing_structure_refinement 'SHELXL-97 (Sheldrick, 1997)'
_computing_structure_solution 'SHELXS-97 (Sheldrick, 1990)'
_diffrn_ambient_temperature 293(2)
_diffrn_measured_fraction_theta_full 0.996
_diffrn_measured_fraction_theta_max 0.996
_diffrn_measurement_device_type 'Bruker Smart CCD '
_diffrn_measurement_method 'Phi and Omega scans'
_diffrn_radiation_monochromator graphite
_diffrn_radiation_source 'fine-focus sealed tube'
_diffrn_radiation_type MoK\a
_diffrn_radiation_wavelength 0.71073
_diffrn_reflns_av_R_equivalents 0.0717
_diffrn_reflns_av_sigmaI/netI 0.0538
_diffrn_reflns_limit_h_max 21
_diffrn_reflns_limit_h_min -22
_diffrn_reflns_limit_k_max 18
_diffrn_reflns_limit_k_min -16
_diffrn_reflns_limit_l_max 21
_diffrn_reflns_limit_l_min -28
_diffrn_reflns_number 35063
_diffrn_reflns_theta_full 27.51
_diffrn_reflns_theta_max 27.51
_diffrn_reflns_theta_min 1.87
_exptl_absorpt_coefficient_mu 1.638
_exptl_absorpt_correction_T_max 1.000
_exptl_absorpt_correction_T_min 0.756
_exptl_absorpt_correction_type SADABS
_exptl_crystal_colour Colorless
_exptl_crystal_density_diffrn 1.854
_exptl_crystal_density_method 'not measured'
_exptl_crystal_description Block
_exptl_crystal_F_000 3032
_exptl_crystal_size_max 0.24
_exptl_crystal_size_mid 0.22
_exptl_crystal_size_min 0.18
_refine_diff_density_max 1.419
_refine_diff_density_min -0.656
_refine_diff_density_rms 0.093
_refine_ls_extinction_method none
_refine_ls_goodness_of_fit_ref 1.038
_refine_ls_hydrogen_treatment mixed
_refine_ls_matrix_type full
_refine_ls_number_parameters 353
_refine_ls_number_reflns 6266
_refine_ls_number_restraints 27
_refine_ls_restrained_S_all 1.056
_refine_ls_R_factor_all 0.1541
_refine_ls_R_factor_gt 0.0620
_refine_ls_shift/su_max 0.000
_refine_ls_shift/su_mean 0.000
_refine_ls_structure_factor_coef Fsqd
_refine_ls_weighting_details 'calc w=1/[\s^2^(Fo^2^)+(0.1039P)^2^+0.0000P] where P=(Fo^2^+2Fc^2^)/3'
_refine_ls_weighting_scheme calc
_refine_ls_wR_factor_gt 0.1868
_refine_ls_wR_factor_ref 0.2264
_reflns_number_gt 2426
_reflns_number_total 6266
_reflns_threshold_expression >2sigma(I)
_cod_data_source_file b001723j.txt
_cod_data_source_block complex4
_cod_depositor_comments
;
The following automatic conversions were performed:
'_symmetry_cell_setting' value 'Orthorhombic' changed to 'orthorhombic'
according to '/home/saulius/struct/CIF-dictionaries/cif_core.dic'
dictionary named 'cif_core.dic' version 2.4.1 from 2010-06-29.

Automatic conversion script
Id: cif_fix_enum 1527 2010-12-29 10:47:43Z saulius 
;
_cod_original_sg_symbol_H-M Pbcn
_cod_database_code 7009535

loop_
_symmetry_equiv_pos_as_xyz
'x, y, z'
'-x+1/2, -y+1/2, z+1/2'
'-x, y, -z+1/2'
'x+1/2, -y+1/2, -z'
'-x, -y, -z'
'x-1/2, y-1/2, -z-1/2'
'x, -y, z-1/2'
'-x-1/2, y-1/2, z'

loop_
_atom_site_label
_atom_site_type_symbol
_atom_site_fract_x
_atom_site_fract_y
_atom_site_fract_z
_atom_site_U_iso_or_equiv
_atom_site_adp_type
_atom_site_occupancy
_atom_site_symmetry_multiplicity
_atom_site_calc_flag
_atom_site_refinement_flags
_atom_site_disorder_assembly
_atom_site_disorder_group
Ag1 Ag 0.0000 0.40608(4) 0.2500 0.08778(18) Uani 1 2 d S . .
Ag2 Ag 0.0000 0.15014(5) 0.2500 0.0967(2) Uani 1 2 d SD . .
Ag3 Ag 0.11052(3) 0.24442(4) 0.072328(19) 0.1243(2) Uani 1 1 d . . .
S1 S 0.02925(6) 0.37173(11) 0.13148(5) 0.0878(4) Uani 1 1 d . . .
N1 N -0.12139(18) 0.4172(2) 0.20117(14) 0.0714(11) Uani 1 1 d . . .
O1 O 0.03928(18) 0.5614(2) 0.19148(13) 0.0922(11) Uani 1 1 d . . .
C1 C -0.1830(2) 0.4406(3) 0.2335(2) 0.0835(15) Uani 1 1 d . . .
H1 H -0.1761 0.4566 0.2744 0.100 Uiso 1 1 calc R . .
C2 C -0.2577(3) 0.4425(3) 0.2096(2) 0.0925(16) Uani 1 1 d . . .
H2 H -0.2997 0.4546 0.2351 0.111 Uiso 1 1 calc R . .
C3 C -0.2693(2) 0.4270(3) 0.1492(2) 0.0810(15) Uani 1 1 d . . .
H3 H -0.3188 0.4324 0.1324 0.097 Uiso 1 1 calc R . .
C4 C -0.2062(2) 0.4026(3) 0.11209(18) 0.0669(13) Uani 1 1 d . . .
C5 C -0.2156(2) 0.3828(3) 0.05020(18) 0.0784(15) Uani 1 1 d . . .
H5 H -0.2646 0.3854 0.0324 0.094 Uiso 1 1 calc R . .
C6 C -0.1527(3) 0.3596(3) 0.0159(2) 0.0845(15) Uani 1 1 d . . .
H6 H -0.1590 0.3461 -0.0255 0.101 Uiso 1 1 calc R . .
C7 C -0.0786(2) 0.3559(3) 0.04211(18) 0.0810(15) Uani 1 1 d . . .
H7 H -0.0363 0.3379 0.0184 0.097 Uiso 1 1 calc R . .
C8 C -0.0681(2) 0.3784(3) 0.10224(17) 0.0696(13) Uani 1 1 d . . .
C9 C -0.1316(2) 0.3998(3) 0.13939(17) 0.0591(12) Uani 1 1 d . . .
C10 C 0.0681(3) 0.4793(4) 0.1040(2) 0.1029(19) Uani 1 1 d . . .
H10A H 0.1227 0.4823 0.1148 0.123 Uiso 1 1 calc R . .
H10B H 0.0646 0.4800 0.0596 0.123 Uiso 1 1 calc R . .
C11 C 0.0300(3) 0.5601(4) 0.1275(2) 0.107(2) Uani 1 1 d . . .
H11A H 0.0529 0.6148 0.1096 0.128 Uiso 1 1 calc R . .
H11B H -0.0248 0.5589 0.1170 0.128 Uiso 1 1 calc R . .
C12 C 0.0007(4) 0.6373(5) 0.2139(3) 0.144(3) Uani 1 1 d . . .
H12A H -0.0521 0.6376 0.1985 0.172 Uiso 1 1 calc R . .
H12B H 0.0263 0.6926 0.1995 0.172 Uiso 1 1 calc R . .
S1' S 0.02845(7) 0.11792(11) 0.13417(5) 0.1012(5) Uani 1 1 d D . .
O2 O 0.0000 -0.0341(4) 0.2500 0.230(4) Uani 1 2 d SDU . .
N1' N -0.1181(2) 0.1716(2) 0.20316(15) 0.0758(11) Uani 1 1 d . . .
C1' C -0.1779(3) 0.1963(4) 0.2369(2) 0.0951(18) Uani 1 1 d . . .
H1' H -0.1690 0.2130 0.2774 0.114 Uiso 1 1 calc R . .
C2' C -0.2535(3) 0.1986(4) 0.2151(2) 0.1008(18) Uani 1 1 d . . .
H2' H -0.2942 0.2140 0.2413 0.121 Uiso 1 1 calc R . .
C3' C -0.2679(3) 0.1785(4) 0.1554(2) 0.1003(18) Uani 1 1 d . . .
H3' H -0.3181 0.1814 0.1396 0.120 Uiso 1 1 calc R . .
C4' C -0.2041(2) 0.1527(3) 0.11780(19) 0.0753(14) Uani 1 1 d . . .
C5' C -0.2168(3) 0.1298(3) 0.0546(2) 0.0880(16) Uani 1 1 d . . .
H5' H -0.2664 0.1328 0.0378 0.106 Uiso 1 1 calc R . .
C6' C -0.1554(3) 0.1039(4) 0.0199(2) 0.0971(18) Uani 1 1 d . . .
H6' H -0.1629 0.0884 -0.0210 0.117 Uiso 1 1 calc R . .
C7' C -0.0821(3) 0.1005(3) 0.04477(19) 0.0851(15) Uani 1 1 d . . .
H7' H -0.0412 0.0815 0.0200 0.102 Uiso 1 1 calc R . .
C8' C -0.0664(2) 0.1237(3) 0.10440(18) 0.0707(13) Uani 1 1 d . . .
C9' C -0.1306(2) 0.1492(3) 0.14294(18) 0.0645(13) Uani 1 1 d . . .
C10' C 0.0446(4) -0.0115(3) 0.1364(3) 0.179(3) Uani 1 1 d DU . .
H10C H 0.0030 -0.0419 0.1143 0.214 Uiso 1 1 calc R . .
H10D H 0.0932 -0.0262 0.1162 0.214 Uiso 1 1 calc R . .
C11' C 0.0467(3) -0.0468(4) 0.2023(2) 0.150(2) Uani 1 1 d DU . .
H11C H 0.0494 -0.1130 0.1980 0.180 Uiso 1 1 calc R . .
H11D H 0.0974 -0.0283 0.2172 0.180 Uiso 1 1 calc R . .
N3 N 0.2699(2) 0.2760(3) 0.12084(18) 0.1020(15) Uani 1 1 d . . .
O3 O 0.2377(2) 0.2030(3) 0.10675(19) 0.1280(15) Uani 1 1 d . . .
O4 O 0.2289(3) 0.3429(3) 0.1134(2) 0.162(2) Uani 1 1 d . . .
O5 O 0.3356(2) 0.2751(3) 0.1374(2) 0.161(2) Uani 1 1 d . . .
N4 N 0.0829(2) 0.2183(3) -0.05835(15) 0.0740(11) Uani 1 1 d . . .
O6 O 0.08808(19) 0.1494(3) -0.02673(16) 0.1070(13) Uani 1 1 d . . .
O7 O 0.0906(2) 0.2959(3) -0.03380(16) 0.1040(13) Uani 1 1 d . . .
O8 O 0.0715(2) 0.2156(3) -0.11413(14) 0.1086(13) Uani 1 1 d . . .
O1W O 0.2206(8) 0.0211(8) 0.1439(7) 0.228(5) Uiso 0.50 1 d P . .

loop_
_atom_site_aniso_label
_atom_site_aniso_U_11
_atom_site_aniso_U_22
_atom_site_aniso_U_33
_atom_site_aniso_U_23
_atom_site_aniso_U_13
_atom_site_aniso_U_12
Ag1 0.0735(3) 0.1430(5) 0.0468(2) 0.000 -0.0050(2) 0.000
Ag2 0.0956(4) 0.1355(5) 0.0591(3) 0.000 -0.0020(3) 0.000
Ag3 0.0694(2) 0.2371(6) 0.0664(2) -0.0191(3) 0.00694(19) -0.0054(3)
S1 0.0546(6) 0.1625(12) 0.0463(6) -0.0068(7) 0.0021(5) 0.0084(7)
N1 0.0586(19) 0.101(3) 0.0550(18) -0.0122(18) 0.0087(15) 0.0032(19)
O1 0.092(2) 0.114(2) 0.0705(19) -0.0055(17) 0.0080(17) 0.0039(19)
C1 0.061(2) 0.108(3) 0.081(3) -0.022(3) 0.010(2) 0.005(3)
C2 0.068(3) 0.112(3) 0.097(3) -0.030(3) 0.024(2) -0.006(3)
C3 0.057(2) 0.082(3) 0.104(3) -0.011(3) 0.003(2) -0.001(2)
C4 0.054(2) 0.076(3) 0.072(3) 0.004(2) 0.004(2) -0.015(2)
C5 0.060(3) 0.104(3) 0.071(3) -0.002(3) -0.001(2) -0.012(2)
C6 0.079(3) 0.112(4) 0.063(2) 0.008(3) -0.020(2) -0.024(3)
C7 0.068(3) 0.121(4) 0.054(2) 0.001(2) 0.004(2) -0.005(3)
C8 0.061(2) 0.097(3) 0.050(2) 0.008(2) 0.0014(19) 0.007(2)
C9 0.058(2) 0.067(2) 0.053(2) 0.003(2) 0.0013(18) -0.007(2)
C10 0.061(3) 0.194(5) 0.054(2) -0.001(3) 0.011(2) -0.012(3)
C11 0.082(3) 0.177(5) 0.061(3) 0.031(3) 0.010(2) 0.003(3)
C12 0.187(6) 0.144(5) 0.100(4) 0.008(4) -0.053(4) -0.009(5)
S1' 0.0764(8) 0.1668(13) 0.0605(7) -0.0147(8) 0.0107(6) 0.0152(8)
O2 0.234(6) 0.225(6) 0.233(6) 0.000 0.015(5) 0.000
N1' 0.082(2) 0.085(2) 0.060(2) 0.0032(19) 0.0170(18) 0.010(2)
C1' 0.092(3) 0.119(4) 0.073(3) 0.001(3) 0.018(3) 0.012(3)
C2' 0.083(3) 0.129(4) 0.091(3) -0.003(3) 0.031(3) 0.021(3)
C3' 0.080(3) 0.125(4) 0.096(3) 0.020(3) 0.028(3) 0.024(3)
C4' 0.069(3) 0.084(3) 0.073(3) 0.016(2) 0.007(2) 0.015(2)
C5' 0.088(3) 0.098(3) 0.078(3) 0.014(3) -0.025(3) -0.006(3)
C6' 0.091(3) 0.124(4) 0.076(3) -0.016(3) 0.012(3) 0.001(3)
C7' 0.089(3) 0.109(3) 0.058(2) -0.019(3) 0.006(2) 0.017(3)
C8' 0.066(3) 0.080(3) 0.066(2) -0.002(2) 0.012(2) -0.002(2)
C9' 0.069(2) 0.073(3) 0.052(2) -0.002(2) 0.0057(19) 0.002(2)
C10' 0.174(5) 0.193(5) 0.170(5) -0.085(4) -0.024(4) 0.049(4)
C11' 0.185(4) 0.141(4) 0.125(4) -0.004(3) 0.033(4) 0.071(4)
N3 0.058(2) 0.179(4) 0.070(2) 0.003(3) 0.0142(19) -0.020(2)
O3 0.095(3) 0.150(3) 0.138(3) -0.009(3) 0.035(2) -0.007(2)
O4 0.105(3) 0.173(4) 0.209(5) -0.018(4) -0.003(3) 0.027(3)
O5 0.074(2) 0.269(5) 0.140(4) 0.036(3) -0.028(2) -0.028(3)
N4 0.0521(18) 0.113(3) 0.0573(19) -0.011(2) 0.0004(16) -0.0055(19)
O6 0.094(2) 0.136(3) 0.090(2) 0.025(2) 0.0143(19) 0.003(2)
O7 0.094(2) 0.131(3) 0.087(2) -0.029(2) 0.0032(19) -0.003(2)
O8 0.109(3) 0.155(3) 0.0623(19) -0.006(2) -0.0116(19) -0.002(2)

loop_
_atom_type_symbol
_atom_type_description
_atom_type_scat_dispersion_real
_atom_type_scat_dispersion_imag
_atom_type_scat_source
C C 0.0033 0.0016 'International Tables Vol C Tables 4.2.6.8 and 6.1.1.4'
H H 0.0000 0.0000 'International Tables Vol C Tables 4.2.6.8 and 6.1.1.4'
N N 0.0061 0.0033 'International Tables Vol C Tables 4.2.6.8 and 6.1.1.4'
O O 0.0106 0.0060 'International Tables Vol C Tables 4.2.6.8 and 6.1.1.4'
S S 0.1246 0.1234 'International Tables Vol C Tables 4.2.6.8 and 6.1.1.4'
Ag Ag -0.8971 1.1015 'International Tables Vol C Tables 4.2.6.8 and 6.1.1.4'

loop_
_geom_angle_atom_site_label_1
_geom_angle_atom_site_label_2
_geom_angle_atom_site_label_3
_geom_angle
_geom_angle_site_symmetry_1
_geom_angle_site_symmetry_3
_geom_angle_publ_flag
N1 Ag1 N1 172.08(17) . 3 ?
N1 Ag1 S1 75.11(8) . . ?
N1 Ag1 S1 106.43(8) 3 . ?
N1 Ag1 S1 106.43(8) . 3 ?
N1 Ag1 S1 75.11(8) 3 3 ?
S1 Ag1 S1 158.48(7) . 3 ?
N1 Ag1 O1 86.18(10) . 3 ?
N1 Ag1 O1 87.15(11) 3 3 ?
S1 Ag1 O1 131.54(7) . 3 ?
S1 Ag1 O1 69.62(7) 3 3 ?
N1 Ag1 O1 87.15(11) . . ?
N1 Ag1 O1 86.18(10) 3 . ?
S1 Ag1 O1 69.62(7) . . ?
S1 Ag1 O1 131.54(7) 3 . ?
O1 Ag1 O1 65.09(13) 3 . ?
N1' Ag2 N1' 164.35(18) . 3 ?
N1' Ag2 S1' 76.15(9) . . ?
N1' Ag2 S1' 106.76(9) 3 . ?
N1' Ag2 S1' 106.76(9) . 3 ?
N1' Ag2 S1' 76.15(9) 3 3 ?
S1' Ag2 S1' 159.32(8) . 3 ?
N1' Ag2 O2 97.83(9) . . ?
N1' Ag2 O2 97.83(9) 3 . ?
S1' Ag2 O2 79.66(4) . . ?
S1' Ag2 O2 79.66(4) 3 . ?
O3 Ag3 O7 120.04(13) . . ?
O3 Ag3 O6 105.24(12) . . ?
O7 Ag3 O6 50.06(12) . . ?
O3 Ag3 O4 47.67(15) . . ?
O7 Ag3 O4 105.08(14) . . ?
O6 Ag3 O4 133.25(13) . . ?
O3 Ag3 S1 120.37(10) . . ?
O7 Ag3 S1 99.82(9) . . ?
O6 Ag3 S1 134.29(8) . . ?
O4 Ag3 S1 82.09(10) . . ?
O3 Ag3 S1' 98.65(10) . . ?
O7 Ag3 S1' 127.54(9) . . ?
O6 Ag3 S1' 88.49(8) . . ?
O4 Ag3 S1' 127.37(11) . . ?
S1 Ag3 S1' 87.62(5) . . ?
C8 S1 C10 100.4(2) . . ?
C8 S1 Ag3 110.90(14) . . ?
C10 S1 Ag3 104.46(15) . . ?
C8 S1 Ag1 99.04(13) . . ?
C10 S1 Ag1 103.16(15) . . ?
Ag3 S1 Ag1 134.21(5) . . ?
C1 N1 C9 117.8(3) . . ?
C1 N1 Ag1 119.4(3) . . ?
C9 N1 Ag1 122.8(2) . . ?
C12 O1 C11 108.0(4) . . ?
C12 O1 Ag1 112.7(3) . . ?
C11 O1 Ag1 115.6(3) . . ?
N1 C1 C2 123.3(4) . . ?
C3 C2 C1 120.0(4) . . ?
C2 C3 C4 119.4(4) . . ?
C5 C4 C3 121.6(4) . . ?
C5 C4 C9 120.5(4) . . ?
C3 C4 C9 117.9(4) . . ?
C6 C5 C4 119.6(4) . . ?
C5 C6 C7 120.7(4) . . ?
C8 C7 C6 120.3(4) . . ?
C7 C8 C9 120.5(4) . . ?
C7 C8 S1 116.9(3) . . ?
C9 C8 S1 122.5(3) . . ?
N1 C9 C8 120.4(3) . . ?
N1 C9 C4 121.3(3) . . ?
C8 C9 C4 118.2(3) . . ?
C11 C10 S1 115.0(3) . . ?
O1 C11 C10 108.2(4) . . ?
O1 C12 C12 111.3(4) . 3 ?
C8' S1' C10' 101.0(3) . . ?
C8' S1' Ag2 100.02(14) . . ?
C10' S1' Ag2 100.4(2) . . ?
C8' S1' Ag3 105.68(15) . . ?
C10' S1' Ag3 128.0(2) . . ?
Ag2 S1' Ag3 117.41(6) . . ?
C11' O2 C11' 164.0(7) . 3 ?
C11' O2 Ag2 98.0(4) . . ?
C11' O2 Ag2 98.0(4) 3 . ?
C1' N1' C9' 118.5(4) . . ?
C1' N1' Ag2 118.8(3) . . ?
C9' N1' Ag2 122.2(3) . . ?
N1' C1' C2' 123.4(5) . . ?
C3' C2' C1' 119.6(5) . . ?
C2' C3' C4' 118.0(5) . . ?
C9' C4' C3' 119.3(4) . . ?
C9' C4' C5' 120.9(4) . . ?
C3' C4' C5' 119.8(4) . . ?
C6' C5' C4' 118.9(4) . . ?
C5' C6' C7' 120.4(5) . . ?
C8' C7' C6' 123.1(4) . . ?
C7' C8' C9' 117.9(4) . . ?
C7' C8' S1' 121.4(3) . . ?
C9' C8' S1' 120.7(3) . . ?
N1' C9' C4' 121.1(4) . . ?
N1' C9' C8' 120.1(4) . . ?
C4' C9' C8' 118.8(4) . . ?
C11' C10' S1' 111.1(4) . . ?
O2 C11' C10' 132.5(5) . . ?
O5 N3 O4 127.1(5) . . ?
O5 N3 O3 119.5(5) . . ?
O4 N3 O3 113.4(4) . . ?
N3 O3 Ag3 105.7(3) . . ?
N3 O4 Ag3 93.3(3) . . ?
O6 N4 O8 122.8(4) . . ?
O6 N4 O7 119.4(4) . . ?
O8 N4 O7 117.7(4) . . ?
N4 O6 Ag3 92.4(3) . . ?
N4 O7 Ag3 98.1(3) . . ?

loop_
_geom_bond_atom_site_label_1
_geom_bond_atom_site_label_2
_geom_bond_distance
_geom_bond_site_symmetry_2
_geom_bond_publ_flag
Ag1 N1 2.351(3) . ?
Ag1 N1 2.351(3) 3 ?
Ag1 S1 2.6807(12) . ?
Ag1 S1 2.6807(12) 3 ?
Ag1 O1 2.685(3) 3 ?
Ag1 O1 2.685(3) . ?
Ag2 N1' 2.297(3) . ?
Ag2 N1' 2.297(3) 3 ?
Ag2 S1' 2.6157(13) . ?
Ag2 S1' 2.6157(13) 3 ?
Ag2 O2 2.685(5) . ?
Ag3 O3 2.392(4) . ?
Ag3 O7 2.457(4) . ?
Ag3 O6 2.595(4) . ?
Ag3 O4 2.648(5) . ?
Ag3 S1 2.6574(14) . ?
Ag3 S1' 2.6856(16) . ?
S1 C8 1.795(4) . ?
S1 C10 1.806(5) . ?
N1 C1 1.318(5) . ?
N1 C9 1.383(5) . ?
O1 C12 1.380(7) . ?
O1 C11 1.405(5) . ?
C1 C2 1.387(6) . ?
C2 C3 1.351(7) . ?
C3 C4 1.399(6) . ?
C4 C5 1.390(5) . ?
C4 C9 1.416(5) . ?
C5 C6 1.359(6) . ?
C6 C7 1.399(6) . ?
C7 C8 1.364(5) . ?
C8 C9 1.396(5) . ?
C10 C11 1.442(7) . ?
C12 C12 1.573(11) 3 ?
S1' C8' 1.760(4) . ?
S1' C10' 1.907(5) . ?
O2 C11' 1.327(5) . ?
O2 C11' 1.327(5) 3 ?
N1' C1' 1.315(6) . ?
N1' C9' 1.370(5) . ?
C1' C2' 1.385(7) . ?
C2' C3' 1.358(7) . ?
C3' C4' 1.421(6) . ?
C4' C9' 1.379(6) . ?
C4' C5' 1.434(6) . ?
C5' C6' 1.352(6) . ?
C6' C7' 1.374(6) . ?
C7' C8' 1.370(6) . ?
C8' C9' 1.437(5) . ?
C10' C11' 1.528(8) . ?
N3 O5 1.188(5) . ?
N3 O4 1.215(6) . ?
N3 O3 1.238(6) . ?
N4 O6 1.222(5) . ?
N4 O8 1.233(4) . ?
N4 O7 1.258(5) . ?
